data_4330578
loop_
_publ_author_name
'Humphrey L. C. Feltham'
'Rodolphe Cl\'erac'
'Liviu Ungur'
'Veacheslav Vieru'
'Liviu F. Chibotaru'
'Annie K. Powell'
'Sally Brooker'

_publ_section_title
;
 Synthesis and Magnetic Properties of a New Family of Macrocyclic
 MII3LnIII Complexes: Insights into the Effect of Subtle Chemical
 Modification on Single-Molecule Magnet Behavior
;
_journal_name_full 'Inorganic Chemistry'
_journal_page_first 10603
_journal_page_last 10612
_journal_paper_doi 10.1021/ic300819u
_journal_volume 51
_journal_year 2012
_chemical_formula_moiety 'C36 H42 Ce Cu3 N9 O18'
_chemical_formula_sum 'C36 H42 Ce Cu3 N9 O18'
_chemical_formula_weight 1219.53
_chemical_name_systematic
; 
 ? 
;
_space_group_IT_number 2
_symmetry_cell_setting triclinic
_symmetry_space_group_name_Hall '-P 1'
_symmetry_space_group_name_H-M 'P -1'
_atom_sites_solution_hydrogens geom
_atom_sites_solution_primary direct
_atom_sites_solution_secondary difmap
_audit_creation_method SHELXL-97
_cell_angle_alpha 80.395(7)
_cell_angle_beta 78.989(7)
_cell_angle_gamma 76.952(8)
_cell_formula_units_Z 2
_cell_length_a 10.581(3)
_cell_length_b 13.203(3)
_cell_length_c 15.696(3)
_cell_measurement_reflns_used 8902
_cell_measurement_temperature 92(2)
_cell_measurement_theta_max 26.2415
_cell_measurement_theta_min 2.297
_cell_volume 2079.2(9)
_computing_structure_refinement 'SHELXL-97 (Sheldrick, 1997)'
_computing_structure_solution 'SHELXS-97 (Sheldrick, 1990)'
_diffrn_ambient_temperature 92(2)
_diffrn_measured_fraction_theta_full 0.981
_diffrn_measured_fraction_theta_max 0.981
_diffrn_measurement_device_type 'Bruker Kappa Apex II area detector'
_diffrn_measurement_method '\f and \w scans'
_diffrn_radiation_monochromator graphite
_diffrn_radiation_source 'fine-focus sealed tube'
_diffrn_radiation_type MoK\a
_diffrn_radiation_wavelength 0.71073
_diffrn_reflns_av_R_equivalents 0.0651
_diffrn_reflns_av_sigmaI/netI 0.0549
_diffrn_reflns_limit_h_max 13
_diffrn_reflns_limit_h_min -13
_diffrn_reflns_limit_k_max 16
_diffrn_reflns_limit_k_min -16
_diffrn_reflns_limit_l_max 19
_diffrn_reflns_limit_l_min -19
_diffrn_reflns_number 42759
_diffrn_reflns_theta_full 26.49
_diffrn_reflns_theta_max 26.49
_diffrn_reflns_theta_min 1.33
_exptl_absorpt_coefficient_mu 2.678
_exptl_absorpt_correction_T_max 0.7755
_exptl_absorpt_correction_T_min 0.4629
_exptl_absorpt_correction_type multi-scan
_exptl_absorpt_process_details 'SCALE (Bruker AXS Inc.)'
_exptl_crystal_colour Green
_exptl_crystal_density_diffrn 1.948
_exptl_crystal_description Rod
_exptl_crystal_F_000 1220
_exptl_crystal_size_max 0.34
_exptl_crystal_size_mid 0.10
_exptl_crystal_size_min 0.10
_refine_diff_density_max 2.076
_refine_diff_density_min -0.807
_refine_diff_density_rms 0.147
_refine_ls_extinction_method none
_refine_ls_goodness_of_fit_ref 1.048
_refine_ls_hydrogen_treatment constr
_refine_ls_matrix_type full
_refine_ls_number_parameters 604
_refine_ls_number_reflns 8449
_refine_ls_number_restraints 0
_refine_ls_restrained_S_all 1.048
_refine_ls_R_factor_all 0.0547
_refine_ls_R_factor_gt 0.0427
_refine_ls_shift/su_max 0.001
_refine_ls_shift/su_mean 0.000
_refine_ls_structure_factor_coef Fsqd
_refine_ls_weighting_details 'calc w=1/[\s^2^(Fo^2^)+(0.0608P)^2^+2.9499P] where P=(Fo^2^+2Fc^2^)/3'
_refine_ls_weighting_scheme calc
_refine_ls_wR_factor_gt 0.1063
_refine_ls_wR_factor_ref 0.1181
_reflns_number_gt 6989
_reflns_number_total 8449
_reflns_threshold_expression >2sigma(I)
_cod_data_source_file ic300819u_si_002_1.cif
_cod_data_source_block hf459
_cod_original_cell_volume 2079.1(8)
_cod_database_code 4330578

loop_
_symmetry_equiv_pos_as_xyz
'x, y, z'
'-x, -y, -z'

loop_
_atom_site_label
_atom_site_type_symbol
_atom_site_fract_x
_atom_site_fract_y
_atom_site_fract_z
_atom_site_U_iso_or_equiv
_atom_site_adp_type
_atom_site_occupancy
_atom_site_symmetry_multiplicity
_atom_site_calc_flag
_atom_site_refinement_flags
Ce1 Ce 0.31181(3) 0.301413(19) 0.278340(16) 0.01429(9) Uani 1 1 d .
Cu1 Cu 0.32198(6) 0.22060(4) 0.51396(3) 0.01534(14) Uani 1 1 d .
Cu2 Cu 0.32551(6) 0.57032(4) 0.18748(4) 0.01562(14) Uani 1 1 d .
Cu3 Cu 0.07832(6) 0.19068(4) 0.18072(4) 0.01544(14) Uani 1 1 d .
N1 N -0.0245(4) 0.0783(3) 0.2287(3) 0.0185(9) Uani 1 1 d .
C1 C 0.0020(5) 0.0099(4) 0.2947(3) 0.0206(10) Uani 1 1 d .
H1 H -0.0414 -0.0477 0.3054 0.025 Uiso 1 1 calc R
C2 C 0.0896(5) 0.0102(4) 0.3544(3) 0.0177(10) Uani 1 1 d .
C3 C 0.1539(4) 0.0928(4) 0.3506(3) 0.0153(9) Uani 1 1 d .
O1 O 0.1481(3) 0.1757(2) 0.2898(2) 0.0162(7) Uani 1 1 d .
C4 C 0.2275(5) 0.0917(3) 0.4184(3) 0.0145(9) Uani 1 1 d .
O2 O 0.2856(3) 0.1716(2) 0.4128(2) 0.0155(7) Uani 1 1 d .
C5 C 0.2349(5) 0.0075(4) 0.4857(3) 0.0174(10) Uani 1 1 d .
C6 C 0.1717(5) -0.0772(4) 0.4867(3) 0.0184(10) Uani 1 1 d .
H6 H 0.1786 -0.1346 0.5321 0.022 Uiso 1 1 calc R
C7 C 0.1013(5) -0.0758(4) 0.4223(3) 0.0185(10) Uani 1 1 d .
H7 H 0.0597 -0.1326 0.4227 0.022 Uiso 1 1 calc R
N2 N 0.3576(4) 0.0750(3) 0.5748(2) 0.0154(8) Uani 1 1 d .
C8 C 0.3085(5) 0.0012(4) 0.5565(3) 0.0177(10) Uani 1 1 d .
H8 H 0.3220 -0.0640 0.5932 0.021 Uiso 1 1 calc R
C9 C 0.4307(5) 0.0406(4) 0.6503(3) 0.0227(11) Uani 1 1 d .
H9A H 0.5054 -0.0174 0.6355 0.027 Uiso 1 1 calc R
H9B H 0.3717 0.0133 0.7015 0.027 Uiso 1 1 calc R
C10 C 0.4820(5) 0.1269(4) 0.6744(3) 0.0249(11) Uani 1 1 d .
H10A H 0.5511 0.1468 0.6265 0.030 Uiso 1 1 calc R
H10B H 0.5233 0.1004 0.7276 0.030 Uiso 1 1 calc R
N3 N 0.3539(4) 0.2896(3) 0.6082(2) 0.0173(8) Uani 1 1 d .
C11 C 0.3766(5) 0.2242(4) 0.6917(3) 0.0242(11) Uani 1 1 d .
H11A H 0.2939 0.2031 0.7225 0.029 Uiso 1 1 calc R
H11B H 0.4050 0.2649 0.7295 0.029 Uiso 1 1 calc R
C12 C 0.3522(5) 0.3883(4) 0.6021(3) 0.0188(10) Uani 1 1 d .
H12 H 0.3629 0.4125 0.6535 0.023 Uiso 1 1 calc R
C13 C 0.3362(5) 0.4665(4) 0.5274(3) 0.0176(10) Uani 1 1 d .
C14 C 0.3232(4) 0.4420(4) 0.4460(3) 0.0172(10) Uani 1 1 d .
O3 O 0.3194(3) 0.3472(2) 0.4311(2) 0.0158(7) Uani 1 1 d .
C15 C 0.3126(4) 0.5225(4) 0.3738(3) 0.0157(9) Uani 1 1 d .
O4 O 0.2961(3) 0.4935(2) 0.3007(2) 0.0166(7) Uani 1 1 d .
C16 C 0.3188(4) 0.6258(3) 0.3836(3) 0.0155(9) Uani 1 1 d .
C17 C 0.3310(5) 0.6469(4) 0.4664(3) 0.0188(10) Uani 1 1 d .
H17 H 0.3338 0.7163 0.4737 0.023 Uiso 1 1 calc R
C18 C 0.3387(5) 0.5706(4) 0.5361(3) 0.0185(10) Uani 1 1 d .
H18 H 0.3458 0.5877 0.5913 0.022 Uiso 1 1 calc R
N4 N 0.3118(4) 0.7026(3) 0.2321(2) 0.0161(8) Uani 1 1 d .
C19 C 0.3048(5) 0.7111(3) 0.3126(3) 0.0165(10) Uani 1 1 d .
H19 H 0.2888 0.7802 0.3276 0.020 Uiso 1 1 calc R
C20 C 0.2872(5) 0.7978(4) 0.1693(3) 0.0221(11) Uani 1 1 d .
H20A H 0.2689 0.8599 0.2007 0.027 Uiso 1 1 calc R
H20B H 0.2080 0.7983 0.1443 0.027 Uiso 1 1 calc R
C21 C 0.4010(5) 0.8068(4) 0.0952(3) 0.0215(11) Uani 1 1 d .
H21A H 0.4643 0.8389 0.1152 0.026 Uiso 1 1 calc R
H21B H 0.3670 0.8553 0.0457 0.026 Uiso 1 1 calc R
N5 N 0.3913(4) 0.6257(3) 0.0689(3) 0.0182(9) Uani 1 1 d .
C22 C 0.4757(5) 0.7027(4) 0.0612(3) 0.0206(10) Uani 1 1 d .
H22A H 0.5143 0.7178 -0.0011 0.025 Uiso 1 1 calc R
H22B H 0.5488 0.6717 0.0945 0.025 Uiso 1 1 calc R
C23 C 0.3706(5) 0.5947(3) 0.0008(3) 0.0174(10) Uani 1 1 d .
H23 H 0.4067 0.6261 -0.0548 0.021 Uiso 1 1 calc R
C24 C 0.2955(5) 0.5146(4) 0.0028(3) 0.0167(10) Uani 1 1 d .
C25 C 0.2767(5) 0.4417(3) 0.0782(3) 0.0150(9) Uani 1 1 d .
O5 O 0.3277(3) 0.4384(2) 0.14933(19) 0.0149(7) Uani 1 1 d .
C26 C 0.2002(4) 0.3647(3) 0.0788(3) 0.0141(9) Uani 1 1 d .
O6 O 0.1919(3) 0.2947(2) 0.14993(19) 0.0161(7) Uani 1 1 d .
C27 C 0.1372(5) 0.3684(4) 0.0081(3) 0.0181(10) Uani 1 1 d .
C28 C 0.1607(5) 0.4420(4) -0.0685(3) 0.0207(11) Uani 1 1 d .
H28 H 0.1205 0.4424 -0.1178 0.025 Uiso 1 1 calc R
C29 C 0.2403(5) 0.5116(4) -0.0717(3) 0.0215(11) Uani 1 1 d .
H29 H 0.2583 0.5578 -0.1238 0.026 Uiso 1 1 calc R
N6 N 0.0001(4) 0.2391(3) 0.0721(3) 0.0210(9) Uani 1 1 d .
C30 C 0.0416(5) 0.3059(4) 0.0088(3) 0.0221(11) Uani 1 1 d .
H30 H 0.0047 0.3147 -0.0432 0.027 Uiso 1 1 calc R
C31 C -0.1098(6) 0.1973(5) 0.0556(4) 0.0343(14) Uani 1 1 d .
H31A H -0.1125 0.2095 -0.0081 0.041 Uiso 1 1 calc R
H31B H -0.1934 0.2363 0.0852 0.041 Uiso 1 1 calc R
C32 C -0.0994(6) 0.0819(4) 0.0871(3) 0.0279(12) Uani 1 1 d .
H32A H -0.0094 0.0442 0.0667 0.033 Uiso 1 1 calc R
H32B H -0.1614 0.0549 0.0611 0.033 Uiso 1 1 calc R
C33 C -0.1292(5) 0.0598(4) 0.1854(3) 0.0214(11) Uani 1 1 d .
H33A H -0.2137 0.1052 0.2065 0.026 Uiso 1 1 calc R
H33B H -0.1391 -0.0140 0.2022 0.026 Uiso 1 1 calc R
N30 N 0.5034(4) 0.1343(3) 0.1652(2) 0.0201(9) Uani 1 1 d .
O30 O 0.5177(4) 0.2274(3) 0.1508(2) 0.0292(9) Uani 1 1 d .
O31 O 0.4071(3) 0.1129(3) 0.2207(2) 0.0222(8) Uani 1 1 d .
O32 O 0.5795(4) 0.0641(3) 0.1261(2) 0.0327(9) Uani 1 1 d .
N40 N 0.6057(4) 0.2827(3) 0.2962(3) 0.0208(9) Uani 1 1 d .
O40 O 0.5416(3) 0.2112(3) 0.3289(2) 0.0230(8) Uani 1 1 d .
O41 O 0.5442(3) 0.3664(3) 0.2609(2) 0.0259(8) Uani 1 1 d .
O42 O 0.7235(4) 0.2693(3) 0.2996(3) 0.0354(10) Uani 1 1 d .
N50 N 0.0154(4) 0.6781(3) 0.2242(3) 0.0184(9) Uani 1 1 d .
O50 O 0.0937(3) 0.6326(3) 0.1660(2) 0.0244(8) Uani 1 1 d .
O51 O -0.0121(4) 0.6285(3) 0.2984(2) 0.0342(9) Uani 1 1 d .
O52 O -0.0339(4) 0.7736(3) 0.2101(3) 0.0370(10) Uani 1 1 d .
O60 O 0.0776(3) 0.4114(2) 0.3024(2) 0.0200(7) Uani 1 1 d .
H60X H 0.0670 0.4774 0.3040 0.024 Uiso 1 1 d .
C60 C -0.0476(5) 0.3970(4) 0.2909(4) 0.0264(12) Uani 1 1 d .
H60A H -0.1151 0.4579 0.3070 0.032 Uiso 1 1 calc R
H60B H -0.0682 0.3337 0.3283 0.032 Uiso 1 1 calc R
H60C H -0.0454 0.3896 0.2295 0.032 Uiso 1 1 calc R
O70 O 0.0981(3) 0.2522(3) 0.5682(2) 0.0215(7) Uani 1 1 d .
H70X H 0.0824 0.2764 0.6195 0.026 Uiso 1 1 d .
C70 C 0.0222(5) 0.3214(4) 0.5075(4) 0.0303(12) Uani 1 1 d .
H70A H -0.0711 0.3326 0.5331 0.036 Uiso 1 1 calc R
H70B H 0.0351 0.2901 0.4533 0.036 Uiso 1 1 calc R
H70C H 0.0508 0.3888 0.4945 0.036 Uiso 1 1 calc R
O80 O 0.2492(3) 0.0593(3) 0.1192(2) 0.0234(8) Uani 1 1 d .
H80X H 0.3110 0.0443 0.1507 0.028 Uiso 1 1 d .
C80 C 0.3047(5) 0.0896(4) 0.0310(3) 0.0273(12) Uani 1 1 d .
H80A H 0.3741 0.0322 0.0103 0.033 Uiso 1 1 calc R
H80B H 0.3419 0.1519 0.0281 0.033 Uiso 1 1 calc R
H80C H 0.2361 0.1056 -0.0060 0.033 Uiso 1 1 calc R

loop_
_atom_site_aniso_label
_atom_site_aniso_U_11
_atom_site_aniso_U_22
_atom_site_aniso_U_33
_atom_site_aniso_U_23
_atom_site_aniso_U_13
_atom_site_aniso_U_12
Ce1 0.01737(15) 0.01251(14) 0.01426(14) 0.00064(10) -0.00529(11) -0.00498(11)
Cu1 0.0181(3) 0.0147(3) 0.0141(3) 0.0007(2) -0.0051(2) -0.0046(2)
Cu2 0.0208(3) 0.0114(3) 0.0156(3) 0.0000(2) -0.0044(2) -0.0052(2)
Cu3 0.0180(3) 0.0148(3) 0.0157(3) -0.0010(2) -0.0058(2) -0.0059(2)
N1 0.019(2) 0.018(2) 0.021(2) -0.0055(17) -0.0038(17) -0.0055(17)
C1 0.023(3) 0.019(2) 0.023(2) -0.012(2) 0.002(2) -0.010(2)
C2 0.018(2) 0.017(2) 0.017(2) -0.0070(19) 0.0021(19) -0.0033(19)
C3 0.014(2) 0.017(2) 0.013(2) -0.0037(18) 0.0013(18) -0.0019(19)
O1 0.0212(18) 0.0128(15) 0.0158(16) 0.0022(13) -0.0076(14) -0.0046(13)
C4 0.018(2) 0.008(2) 0.016(2) -0.0040(17) 0.0021(19) -0.0022(18)
O2 0.0176(17) 0.0123(15) 0.0175(16) -0.0003(13) -0.0057(14) -0.0041(13)
C5 0.017(2) 0.020(2) 0.015(2) -0.0031(19) -0.0026(19) -0.0021(19)
C6 0.021(3) 0.013(2) 0.020(2) -0.0016(19) -0.002(2) -0.0028(19)
C7 0.017(2) 0.016(2) 0.022(2) -0.0041(19) 0.004(2) -0.0080(19)
N2 0.015(2) 0.0169(19) 0.0134(18) 0.0007(15) -0.0021(16) -0.0033(16)
C8 0.019(2) 0.015(2) 0.016(2) 0.0027(18) -0.002(2) -0.0016(19)
C9 0.025(3) 0.023(3) 0.021(2) 0.006(2) -0.013(2) -0.005(2)
C10 0.030(3) 0.023(3) 0.026(3) 0.005(2) -0.016(2) -0.011(2)
N3 0.016(2) 0.019(2) 0.0168(19) 0.0021(16) -0.0055(16) -0.0040(16)
C11 0.026(3) 0.029(3) 0.019(2) 0.001(2) -0.008(2) -0.009(2)
C12 0.016(2) 0.025(3) 0.017(2) -0.006(2) -0.0032(19) -0.004(2)
C13 0.015(2) 0.020(2) 0.019(2) -0.0060(19) 0.0004(19) -0.0041(19)
C14 0.012(2) 0.023(2) 0.017(2) -0.0049(19) -0.0019(19) -0.0025(19)
O3 0.0203(17) 0.0118(15) 0.0189(16) -0.0013(13) -0.0059(14) -0.0084(13)
C15 0.010(2) 0.018(2) 0.020(2) -0.0056(19) 0.0004(19) -0.0035(18)
O4 0.0242(18) 0.0150(16) 0.0135(15) -0.0012(13) -0.0066(14) -0.0076(14)
C16 0.014(2) 0.015(2) 0.018(2) -0.0033(18) -0.0001(19) -0.0059(18)
C17 0.022(3) 0.014(2) 0.024(2) -0.0044(19) -0.007(2) -0.007(2)
C18 0.017(2) 0.024(2) 0.016(2) -0.0057(19) -0.0040(19) -0.003(2)
N4 0.020(2) 0.0116(19) 0.0157(19) 0.0004(15) -0.0015(16) -0.0032(16)
C19 0.016(2) 0.010(2) 0.026(3) -0.0034(19) -0.006(2) -0.0052(18)
C20 0.027(3) 0.013(2) 0.025(3) 0.000(2) -0.005(2) -0.002(2)
C21 0.032(3) 0.015(2) 0.019(2) 0.0010(19) -0.001(2) -0.012(2)
N5 0.018(2) 0.0125(19) 0.022(2) 0.0006(16) -0.0016(17) -0.0031(16)
C22 0.025(3) 0.018(2) 0.020(2) -0.003(2) -0.006(2) -0.007(2)
C23 0.020(3) 0.014(2) 0.017(2) -0.0007(18) -0.003(2) -0.0031(19)
C24 0.021(2) 0.016(2) 0.013(2) -0.0018(18) -0.0022(19) -0.0012(19)
C25 0.020(2) 0.012(2) 0.013(2) -0.0044(17) -0.0051(19) 0.0003(19)
O5 0.0206(17) 0.0149(16) 0.0126(15) -0.0018(13) -0.0061(13) -0.0077(13)
C26 0.016(2) 0.014(2) 0.013(2) -0.0017(17) -0.0009(18) -0.0051(18)
O6 0.0212(18) 0.0150(16) 0.0132(15) 0.0020(13) -0.0050(14) -0.0065(14)
C27 0.020(2) 0.017(2) 0.019(2) 0.0007(19) -0.009(2) -0.005(2)
C28 0.026(3) 0.021(2) 0.018(2) -0.003(2) -0.010(2) -0.004(2)
C29 0.032(3) 0.017(2) 0.014(2) 0.0024(19) -0.004(2) -0.007(2)
N6 0.024(2) 0.021(2) 0.021(2) 0.0019(17) -0.0114(18) -0.0079(18)
C30 0.025(3) 0.025(3) 0.020(2) -0.003(2) -0.011(2) -0.005(2)
C31 0.037(3) 0.041(3) 0.033(3) 0.009(3) -0.023(3) -0.021(3)
C32 0.030(3) 0.032(3) 0.030(3) -0.009(2) -0.011(2) -0.014(2)
C33 0.016(2) 0.024(3) 0.027(3) -0.007(2) -0.002(2) -0.008(2)
N30 0.021(2) 0.028(2) 0.0134(19) -0.0016(17) -0.0059(17) -0.0081(19)
O30 0.041(2) 0.025(2) 0.0239(19) 0.0044(15) -0.0053(17) -0.0172(17)
O31 0.0220(19) 0.0236(18) 0.0211(17) -0.0006(14) -0.0056(15) -0.0046(15)
O32 0.030(2) 0.038(2) 0.030(2) -0.0155(18) -0.0001(17) -0.0022(18)
N40 0.022(2) 0.020(2) 0.024(2) -0.0052(17) -0.0051(18) -0.0083(18)
O40 0.0248(19) 0.0207(18) 0.0262(18) 0.0000(15) -0.0109(16) -0.0065(15)
O41 0.0218(19) 0.0190(18) 0.035(2) 0.0002(15) -0.0038(16) -0.0038(15)
O42 0.0153(19) 0.040(2) 0.058(3) -0.022(2) -0.0105(18) -0.0051(17)
N50 0.018(2) 0.019(2) 0.020(2) -0.0004(17) -0.0070(17) -0.0038(17)
O50 0.0192(18) 0.032(2) 0.0219(18) -0.0091(16) -0.0057(15) 0.0004(16)
O51 0.049(3) 0.0237(19) 0.0241(19) -0.0019(16) 0.0047(18) -0.0062(18)
O52 0.036(2) 0.024(2) 0.043(2) 0.0003(18) -0.0005(19) 0.0030(18)
O60 0.0181(17) 0.0151(16) 0.0261(18) -0.0001(14) -0.0053(15) -0.0021(14)
C60 0.023(3) 0.026(3) 0.031(3) -0.005(2) -0.006(2) -0.004(2)
O70 0.0224(18) 0.0248(18) 0.0180(17) -0.0006(14) -0.0062(14) -0.0049(15)
C70 0.021(3) 0.034(3) 0.033(3) 0.004(2) -0.006(2) -0.003(2)
O80 0.0240(19) 0.0210(18) 0.0255(18) -0.0047(15) -0.0025(15) -0.0053(15)
C80 0.030(3) 0.028(3) 0.024(3) 0.000(2) -0.002(2) -0.011(2)

loop_
_atom_type_symbol
_atom_type_description
_atom_type_scat_dispersion_real
_atom_type_scat_dispersion_imag
_atom_type_scat_source
C C 0.0033 0.0016 'International Tables Vol C Tables 4.2.6.8 and 6.1.1.4'
H H 0.0000 0.0000 'International Tables Vol C Tables 4.2.6.8 and 6.1.1.4'
N N 0.0061 0.0033 'International Tables Vol C Tables 4.2.6.8 and 6.1.1.4'
O O 0.0106 0.0060 'International Tables Vol C Tables 4.2.6.8 and 6.1.1.4'
Cu Cu 0.3201 1.2651 'International Tables Vol C Tables 4.2.6.8 and 6.1.1.4'
Ce Ce -0.2486 2.6331 'International Tables Vol C Tables 4.2.6.8 and 6.1.1.4'

loop_
_geom_angle_atom_site_label_1
_geom_angle_atom_site_label_2
_geom_angle_atom_site_label_3
_geom_angle
O5 Ce1 O2 176.55(10)
O5 Ce1 O60 80.24(10)
O2 Ce1 O60 96.73(10)
O5 Ce1 O4 60.08(10)
O2 Ce1 O4 117.18(10)
O60 Ce1 O4 64.83(10)
O5 Ce1 O3 119.06(10)
O2 Ce1 O3 58.68(10)
O60 Ce1 O3 83.41(10)
O4 Ce1 O3 59.79(9)
O5 Ce1 O6 62.02(10)
O2 Ce1 O6 118.60(10)
O60 Ce1 O6 70.25(10)
O4 Ce1 O6 110.22(9)
O3 Ce1 O6 153.26(10)
O5 Ce1 O1 118.76(9)
O2 Ce1 O1 61.42(10)
O60 Ce1 O1 72.34(10)
O4 Ce1 O1 136.78(10)
O3 Ce1 O1 110.85(10)
O6 Ce1 O1 57.42(9)
O5 Ce1 O40 113.90(10)
O2 Ce1 O40 68.20(10)
O60 Ce1 O40 152.80(11)
O4 Ce1 O40 100.96(10)
O3 Ce1 O40 69.43(10)
O6 Ce1 O40 136.60(10)
O1 Ce1 O40 115.24(10)
O5 Ce1 O31 107.62(10)
O2 Ce1 O31 75.61(10)
O60 Ce1 O31 131.60(10)
O4 Ce1 O31 160.06(11)
O3 Ce1 O31 126.31(10)
O6 Ce1 O31 72.28(10)
O1 Ce1 O31 61.98(10)
O40 Ce1 O31 68.42(10)
O5 Ce1 O41 70.92(10)
O2 Ce1 O41 110.10(10)
O60 Ce1 O41 128.08(10)
O4 Ce1 O41 63.44(10)
O3 Ce1 O41 74.84(10)
O6 Ce1 O41 125.24(10)
O1 Ce1 O41 159.57(10)
O40 Ce1 O41 46.97(10)
O31 Ce1 O41 98.48(10)
O5 Ce1 O30 70.37(10)
O2 Ce1 O30 113.05(10)
O60 Ce1 O30 143.70(11)
O4 Ce1 O30 114.28(10)
O3 Ce1 O30 129.33(11)
O6 Ce1 O30 77.23(11)
O1 Ce1 O30 103.36(10)
O40 Ce1 O30 62.49(11)
O31 Ce1 O30 46.09(10)
O41 Ce1 O30 61.33(11)
O3 Cu1 O2 79.97(13)
O3 Cu1 N3 92.50(14)
O2 Cu1 N3 172.31(14)
O3 Cu1 N2 165.46(15)
O2 Cu1 N2 91.22(14)
N3 Cu1 N2 96.47(15)
O3 Cu1 O70 96.50(13)
O2 Cu1 O70 89.34(12)
N3 Cu1 O70 89.96(14)
N2 Cu1 O70 94.93(14)
O4 Cu2 O5 83.08(13)
O4 Cu2 N5 167.29(15)
O5 Cu2 N5 90.51(15)
O4 Cu2 N4 94.07(15)
O5 Cu2 N4 175.85(15)
N5 Cu2 N4 92.86(16)
O1 Cu3 O6 79.56(13)
O1 Cu3 N6 167.43(15)
O6 Cu3 N6 91.95(15)
O1 Cu3 N1 91.71(15)
O6 Cu3 N1 171.17(14)
N6 Cu3 N1 96.88(16)
O1 Cu3 O80 94.36(13)
O6 Cu3 O80 91.50(13)
N6 Cu3 O80 95.11(15)
N1 Cu3 O80 87.82(14)
C1 N1 C33 114.0(4)
C1 N1 Cu3 123.0(3)
C33 N1 Cu3 122.7(3)
N1 C1 C2 127.7(4)
N1 C1 H1 116.2
C2 C1 H1 116.2
C3 C2 C7 120.7(4)
C3 C2 C1 122.9(4)
C7 C2 C1 116.3(4)
O1 C3 C2 124.6(4)
O1 C3 C4 116.5(4)
C2 C3 C4 118.8(4)
C3 O1 Cu3 126.0(3)
C3 O1 Ce1 118.8(3)
Cu3 O1 Ce1 111.34(13)
O2 C4 C5 123.9(4)
O2 C4 C3 116.8(4)
C5 C4 C3 119.3(4)
C4 O2 Cu1 123.3(3)
C4 O2 Ce1 123.5(3)
Cu1 O2 Ce1 111.63(13)
C4 C5 C6 120.9(4)
C4 C5 C8 122.1(4)
C6 C5 C8 117.0(4)
C7 C6 C5 119.7(4)
C7 C6 H6 120.1
C5 C6 H6 120.1
C6 C7 C2 120.5(4)
C6 C7 H7 119.8
C2 C7 H7 119.8
C8 N2 C9 112.8(4)
C8 N2 Cu1 122.1(3)
C9 N2 Cu1 124.9(3)
N2 C8 C5 126.9(4)
N2 C8 H8 116.6
C5 C8 H8 116.6
N2 C9 C10 113.0(4)
N2 C9 H9A 109.0
C10 C9 H9A 109.0
N2 C9 H9B 109.0
C10 C9 H9B 109.0
H9A C9 H9B 107.8
C9 C10 C11 113.6(4)
C9 C10 H10A 108.9
C11 C10 H10A 108.9
C9 C10 H10B 108.9
C11 C10 H10B 108.9
H10A C10 H10B 107.7
C12 N3 C11 118.0(4)
C12 N3 Cu1 124.2(3)
C11 N3 Cu1 117.8(3)
N3 C11 C10 109.8(4)
N3 C11 H11A 109.7
C10 C11 H11A 109.7
N3 C11 H11B 109.7
C10 C11 H11B 109.7
H11A C11 H11B 108.2
N3 C12 C13 128.2(4)
N3 C12 H12 115.9
C13 C12 H12 115.9
C14 C13 C18 119.5(4)
C14 C13 C12 122.4(4)
C18 C13 C12 118.0(4)
O3 C14 C13 124.3(4)
O3 C14 C15 116.2(4)
C13 C14 C15 119.5(4)
C14 O3 Cu1 128.0(3)
C14 O3 Ce1 123.7(3)
Cu1 O3 Ce1 108.36(13)
O4 C15 C16 124.5(4)
O4 C15 C14 115.6(4)
C16 C15 C14 119.8(4)
C15 O4 Cu2 124.9(3)
C15 O4 Ce1 124.1(3)
Cu2 O4 Ce1 106.87(13)
C17 C16 C15 118.6(4)
C17 C16 C19 119.4(4)
C15 C16 C19 121.9(4)
C18 C17 C16 121.8(4)
C18 C17 H17 119.1
C16 C17 H17 119.1
C17 C18 C13 120.6(4)
C17 C18 H18 119.7
C13 C18 H18 119.7
C19 N4 C20 119.4(4)
C19 N4 Cu2 124.1(3)
C20 N4 Cu2 115.8(3)
N4 C19 C16 126.4(4)
N4 C19 H19 116.8
C16 C19 H19 116.8
N4 C20 C21 113.5(4)
N4 C20 H20A 108.9
C21 C20 H20A 108.9
N4 C20 H20B 108.9
C21 C20 H20B 108.9
H20A C20 H20B 107.7
C20 C21 C22 115.6(4)
C20 C21 H21A 108.4
C22 C21 H21A 108.4
C20 C21 H21B 108.4
C22 C21 H21B 108.4
H21A C21 H21B 107.4
C23 N5 C22 120.8(4)
C23 N5 Cu2 123.5(3)
C22 N5 Cu2 115.6(3)
N5 C22 C21 113.1(4)
N5 C22 H22A 109.0
C21 C22 H22A 109.0
N5 C22 H22B 109.0
C21 C22 H22B 109.0
H22A C22 H22B 107.8
N5 C23 C24 124.3(4)
N5 C23 H23 117.9
C24 C23 H23 117.9
C25 C24 C29 120.4(4)
C25 C24 C23 120.5(4)
C29 C24 C23 119.0(4)
O5 C25 C24 123.7(4)
O5 C25 C26 117.0(4)
C24 C25 C26 119.2(4)
C25 O5 Cu2 117.4(3)
C25 O5 Ce1 124.3(3)
Cu2 O5 Ce1 109.63(13)
O6 C26 C27 124.1(4)
O6 C26 C25 116.4(4)
C27 C26 C25 119.6(4)
C26 O6 Cu3 127.7(3)
C26 O6 Ce1 120.2(3)
Cu3 O6 Ce1 111.68(13)
C26 C27 C28 119.6(4)
C26 C27 C30 123.3(4)
C28 C27 C30 116.9(4)
C29 C28 C27 120.9(4)
C29 C28 H28 119.5
C27 C28 H28 119.5
C28 C29 C24 119.8(4)
C28 C29 H29 120.1
C24 C29 H29 120.1
C30 N6 C31 113.9(4)
C30 N6 Cu3 124.4(3)
C31 N6 Cu3 121.7(3)
N6 C30 C27 127.5(4)
N6 C30 H30 116.2
C27 C30 H30 116.2
N6 C31 C32 113.2(4)
N6 C31 H31A 108.9
C32 C31 H31A 108.9
N6 C31 H31B 108.9
C32 C31 H31B 108.9
H31A C31 H31B 107.8
C31 C32 C33 112.3(5)
C31 C32 H32A 109.1
C33 C32 H32A 109.1
C31 C32 H32B 109.1
C33 C32 H32B 109.1
H32A C32 H32B 107.9
N1 C33 C32 112.3(4)
N1 C33 H33A 109.1
C32 C33 H33A 109.1
N1 C33 H33B 109.1
C32 C33 H33B 109.1
H33A C33 H33B 107.9
O32 N30 O30 122.3(4)
O32 N30 O31 120.0(4)
O30 N30 O31 117.7(4)
N30 O30 Ce1 96.1(3)
N30 O31 Ce1 99.8(3)
O42 N40 O41 121.9(4)
O42 N40 O40 120.8(4)
O41 N40 O40 117.3(4)
N40 O40 Ce1 99.3(3)
N40 O41 Ce1 96.2(3)
O50 N50 O52 120.6(4)
O50 N50 O51 119.9(4)
O52 N50 O51 119.5(4)
C60 O60 Ce1 134.0(3)
C60 O60 H60X 104.5
Ce1 O60 H60X 119.1
O60 C60 H60A 109.5
O60 C60 H60B 109.5
H60A C60 H60B 109.5
O60 C60 H60C 109.5
H60A C60 H60C 109.5
H60B C60 H60C 109.5
C70 O70 Cu1 112.4(3)
C70 O70 H70X 111.0
Cu1 O70 H70X 110.9
O70 C70 H70A 109.5
O70 C70 H70B 109.5
H70A C70 H70B 109.5
O70 C70 H70C 109.5
H70A C70 H70C 109.5
H70B C70 H70C 109.5
C80 O80 Cu3 114.1(3)
C80 O80 H80X 108.3
Cu3 O80 H80X 108.4
O80 C80 H80A 109.5
O80 C80 H80B 109.5
H80A C80 H80B 109.5
O80 C80 H80C 109.5
H80A C80 H80C 109.5
H80B C80 H80C 109.5

loop_
_geom_bond_atom_site_label_1
_geom_bond_atom_site_label_2
_geom_bond_distance
Ce1 O5 2.487(3)
Ce1 O2 2.500(3)
Ce1 O60 2.567(3)
Ce1 O4 2.581(3)
Ce1 O3 2.588(3)
Ce1 O6 2.601(3)
Ce1 O1 2.621(3)
Ce1 O40 2.659(3)
Ce1 O31 2.702(3)
Ce1 O41 2.734(4)
Ce1 O30 2.781(4)
Cu1 O3 1.938(3)
Cu1 O2 1.944(3)
Cu1 N3 1.978(4)
Cu1 N2 1.987(4)
Cu1 O70 2.326(3)
Cu2 O4 1.901(3)
Cu2 O5 1.928(3)
Cu2 N5 1.940(4)
Cu2 N4 1.955(4)
Cu3 O1 1.954(3)
Cu3 O6 1.967(3)
Cu3 N6 1.983(4)
Cu3 N1 1.999(4)
Cu3 O80 2.385(3)
N1 C1 1.285(6)
N1 C33 1.488(6)
C1 C2 1.439(7)
C1 H1 0.9500
C2 C3 1.398(7)
C2 C7 1.423(6)
C3 O1 1.325(5)
C3 C4 1.430(6)
C4 O2 1.319(5)
C4 C5 1.399(6)
C5 C6 1.424(7)
C5 C8 1.456(6)
C6 C7 1.360(7)
C6 H6 0.9500
C7 H7 0.9500
N2 C8 1.296(6)
N2 C9 1.491(6)
C8 H8 0.9500
C9 C10 1.496(7)
C9 H9A 0.9900
C9 H9B 0.9900
C10 C11 1.524(7)
C10 H10A 0.9900
C10 H10B 0.9900
N3 C12 1.288(6)
N3 C11 1.472(6)
C11 H11A 0.9900
C11 H11B 0.9900
C12 C13 1.436(7)
C12 H12 0.9500
C13 C14 1.408(6)
C13 C18 1.411(7)
C14 O3 1.321(6)
C14 C15 1.422(6)
C15 O4 1.322(5)
C15 C16 1.416(6)
C16 C17 1.408(6)
C16 C19 1.449(6)
C17 C18 1.360(7)
C17 H17 0.9500
C18 H18 0.9500
N4 C19 1.273(6)
N4 C20 1.468(6)
C19 H19 0.9500
C20 C21 1.516(7)
C20 H20A 0.9900
C20 H20B 0.9900
C21 C22 1.546(7)
C21 H21A 0.9900
C21 H21B 0.9900
N5 C23 1.279(6)
N5 C22 1.474(6)
C22 H22A 0.9900
C22 H22B 0.9900
C23 C24 1.452(7)
C23 H23 0.9500
C24 C25 1.408(6)
C24 C29 1.413(6)
C25 O5 1.319(5)
C25 C26 1.435(6)
C26 O6 1.327(5)
C26 C27 1.388(6)
C27 C28 1.434(7)
C27 C30 1.441(7)
C28 C29 1.369(7)
C28 H28 0.9500
C29 H29 0.9500
N6 C30 1.294(6)
N6 C31 1.476(6)
C30 H30 0.9500
C31 C32 1.507(8)
C31 H31A 0.9900
C31 H31B 0.9900
C32 C33 1.508(7)
C32 H32A 0.9900
C32 H32B 0.9900
C33 H33A 0.9900
C33 H33B 0.9900
N30 O32 1.245(5)
N30 O30 1.250(5)
N30 O31 1.259(5)
N40 O42 1.229(5)
N40 O41 1.249(5)
N40 O40 1.269(5)
N50 O50 1.245(5)
N50 O52 1.252(5)
N50 O51 1.253(5)
O60 C60 1.428(6)
O60 H60X 0.8574
C60 H60A 0.9800
C60 H60B 0.9800
C60 H60C 0.9800
O70 C70 1.435(6)
O70 H70X 0.8881
C70 H70A 0.9800
C70 H70B 0.9800
C70 H70C 0.9800
O80 C80 1.425(6)
O80 H80X 0.8619
C80 H80A 0.9800
C80 H80B 0.9800
C80 H80C 0.9800

loop_
_geom_hbond_atom_site_label_D
_geom_hbond_atom_site_label_H
_geom_hbond_atom_site_label_A
_geom_hbond_distance_DH
_geom_hbond_distance_HA
_geom_hbond_distance_DA
_geom_hbond_angle_DHA
_geom_hbond_site_symmetry_A
O60 H60X O51 0.86 1.98 2.804(5) 161.8 .
O80 H80X O31 0.86 2.06 2.784(5) 141.5 .
O70 H70X O51 0.89 1.88 2.723(5) 157.4 2_566
